data_4122508
loop_
_publ_author_name
'Matsuo, Kyohei'
'Saito, Shohei'
'Yamaguchi, Shigehiro'

_publ_section_title
;
 Photodissociation of B-N Lewis adducts: a partially fused
 trinaphthylborane with dual fluorescence.
;
_journal_issue 36
_journal_name_full 'Journal of the American Chemical Society'
_journal_page_first 12580
_journal_page_last 12583
_journal_paper_doi 10.1021/ja506980p
_journal_volume 136
_journal_year 2014
_chemical_formula_moiety 'C35 H20 B N'
_chemical_formula_sum 'C35 H20 B N'
_chemical_formula_weight 465.33
_chemical_name_common 'Partially Constrained Triarylborane Pyridine Adduct'
_chemical_name_systematic
;
 ?
;
_space_group_crystal_system triclinic
_space_group_IT_number 2
_space_group_name_Hall '-P 1'
_space_group_name_H-M_alt 'P -1'
_symmetry_space_group_name_Hall '-P 1'
_symmetry_space_group_name_H-M 'P -1'
_atom_sites_solution_hydrogens geom
_audit_creation_method SHELXL-2013
_cell_angle_alpha 75.4215(7)
_cell_angle_beta 70.2656(7)
_cell_angle_gamma 75.5401(7)
_cell_formula_units_Z 4
_cell_length_a 13.2491(2)
_cell_length_b 13.6484(3)
_cell_length_c 13.7598(3)
_cell_measurement_temperature 123(2)
_cell_volume 2229.27(8)
_computing_cell_refinement 'RAPID AUTO (Rigaku, 2011)'
_computing_data_collection 'RAPID AUTO (Rigaku, 2011)'
_computing_data_reduction 'RAPID AUTO (Rigaku, 2011)'
_computing_structure_refinement 'SHELXL-2013 (Sheldrick, 2013)'
_computing_structure_solution 'SHELXL-2013 (Sheldrick, 2013)'
_diffrn_ambient_temperature 123(2)
_diffrn_detector_area_resol_mean 10.00
_diffrn_measured_fraction_theta_full 0.985
_diffrn_measured_fraction_theta_max 0.983
_diffrn_measurement_device_type 'RIGAKU RAPID AUTO'
_diffrn_measurement_method \w
_diffrn_radiation_monochromator confocal
_diffrn_radiation_type CuK\a
_diffrn_radiation_wavelength 1.54187
_diffrn_reflns_av_R_equivalents 0.0229
_diffrn_reflns_av_unetI/netI 0.0191
_diffrn_reflns_Laue_measured_fraction_full 0.985
_diffrn_reflns_Laue_measured_fraction_max 0.983
_diffrn_reflns_limit_h_max 15
_diffrn_reflns_limit_h_min -15
_diffrn_reflns_limit_k_max 16
_diffrn_reflns_limit_k_min -16
_diffrn_reflns_limit_l_max 16
_diffrn_reflns_limit_l_min -16
_diffrn_reflns_number 42069
_diffrn_reflns_point_group_measured_fraction_full 0.985
_diffrn_reflns_point_group_measured_fraction_max 0.983
_diffrn_reflns_theta_full 67.687
_diffrn_reflns_theta_max 68.236
_diffrn_reflns_theta_min 3.402
_diffrn_source 'fine-focus sealed tube'
_exptl_absorpt_coefficient_mu 0.605
_exptl_absorpt_correction_T_max 0.9309
_exptl_absorpt_correction_T_min 0.8392
_exptl_absorpt_correction_type multi-scan
_exptl_absorpt_process_details 'RIGAKU ABSCOR'
_exptl_crystal_colour yellow
_exptl_crystal_density_diffrn 1.386
_exptl_crystal_description block
_exptl_crystal_F_000 968
_exptl_crystal_size_max 0.300
_exptl_crystal_size_mid 0.160
_exptl_crystal_size_min 0.120
_refine_diff_density_max 0.226
_refine_diff_density_min -0.217
_refine_diff_density_rms 0.046
_refine_ls_extinction_method none
_refine_ls_goodness_of_fit_ref 1.074
_refine_ls_hydrogen_treatment constr
_refine_ls_matrix_type full
_refine_ls_number_parameters 667
_refine_ls_number_reflns 8025
_refine_ls_number_restraints 0
_refine_ls_restrained_S_all 1.074
_refine_ls_R_factor_all 0.0418
_refine_ls_R_factor_gt 0.0373
_refine_ls_shift/su_max 0.000
_refine_ls_shift/su_mean 0.000
_refine_ls_structure_factor_coef Fsqd
_refine_ls_weighting_details 'w=1/[\s^2^(Fo^2^)+(0.0546P)^2^+0.4139P] where P=(Fo^2^+2Fc^2^)/3'
_refine_ls_weighting_scheme calc
_refine_ls_wR_factor_gt 0.0959
_refine_ls_wR_factor_ref 0.0987
_reflns_Friedel_coverage 0.000
_reflns_number_gt 7048
_reflns_number_total 8025
_reflns_threshold_expression 'I > 2\s(I)'
_cod_data_source_file ja506980p_si_002.cif
_cod_data_source_block compound1_pyridine
_cod_depositor_comments
;
The following automatic conversions were performed:

'_exptl_absorpt_correction_type' value 'Multi-scan' changed to
'multi-scan' according to
/home/saulius/struct/COD-crude-data--automatic-downloads/rss-feeds/ACS/lib/dictionaries/cif_core.dic
dictionary named 'cif_core.dic' version 2.4.2 from 2011-04-26.

Automatic conversion script
Id: cif_fix_values 2281 2013-09-26 08:29:07Z andrius 

 Adding full bibliography for 4122508--4122509.cif.
;
_cod_database_code 4122508
_shelx_space_group_comment
;
The symmetry employed for this shelxl refinement is uniquely defined
by the following loop, which should always be used as a source of
symmetry information in preference to the above space-group names.
They are only intended as comments.
;
_shelx_estimated_absorpt_t_min 0.839
_shelx_estimated_absorpt_t_max 0.931
_shelxl_version_number 2013-4

loop_
_space_group_symop_operation_xyz
'x, y, z'
'-x, -y, -z'

loop_
_atom_site_label
_atom_site_type_symbol
_atom_site_fract_x
_atom_site_fract_y
_atom_site_fract_z
_atom_site_U_iso_or_equiv
_atom_site_adp_type
_atom_site_occupancy
_atom_site_site_symmetry_order
_atom_site_calc_flag
_atom_site_refinement_flags_posn
_atom_site_refinement_flags_adp
B1 B 0.31795(12) 0.52112(11) 0.30954(11) 0.0264(3) Uani 1 1 d . .
C1 C 0.33207(10) 0.59772(9) 0.37456(9) 0.0280(3) Uani 1 1 d . .
C2 C 0.42700(11) 0.59053(11) 0.39888(10) 0.0331(3) Uani 1 1 d . .
H1 H 0.4828 0.5321 0.3862 0.040 Uiso 1 1 calc R U
C3 C 0.44453(12) 0.66633(11) 0.44168(11) 0.0382(3) Uani 1 1 d . .
H2 H 0.5107 0.6578 0.4582 0.046 Uiso 1 1 calc R U
C4 C 0.36680(12) 0.75170(11) 0.45933(10) 0.0384(3) Uani 1 1 d . .
H3 H 0.3804 0.8041 0.4849 0.046 Uiso 1 1 calc R U
C5 C 0.26596(12) 0.76312(10) 0.43987(10) 0.0345(3) Uani 1 1 d . .
C6 C 0.18464(13) 0.85169(10) 0.45940(11) 0.0402(3) Uani 1 1 d . .
H4 H 0.1980 0.9036 0.4858 0.048 Uiso 1 1 calc R U
C7 C 0.08765(13) 0.86277(10) 0.44058(11) 0.0414(3) Uani 1 1 d . .
H5 H 0.0349 0.9237 0.4509 0.050 Uiso 1 1 calc R U
C8 C 0.06540(12) 0.78423(10) 0.40596(10) 0.0364(3) Uani 1 1 d . .
H6 H -0.0035 0.7926 0.3950 0.044 Uiso 1 1 calc R U
C9 C 0.14046(11) 0.69506(10) 0.38727(10) 0.0305(3) Uani 1 1 d . .
C10 C 0.24663(11) 0.68452(9) 0.39979(9) 0.0295(3) Uani 1 1 d . .
C11 C 0.18809(10) 0.52375(9) 0.33318(9) 0.0261(3) Uani 1 1 d . .
C12 C 0.10984(10) 0.60758(10) 0.36478(10) 0.0286(3) Uani 1 1 d . .
C13 C -0.00322(11) 0.60597(10) 0.38353(10) 0.0338(3) Uani 1 1 d . .
H7 H -0.0558 0.6646 0.4032 0.041 Uiso 1 1 calc R U
C14 C -0.03826(11) 0.52412(11) 0.37434(11) 0.0347(3) Uani 1 1 d . .
H8 H -0.1138 0.5273 0.3859 0.042 Uiso 1 1 calc R U
C15 C 0.03694(10) 0.43421(10) 0.34773(10) 0.0304(3) Uani 1 1 d . .
C16 C 0.00843(11) 0.34127(11) 0.34503(10) 0.0333(3) Uani 1 1 d . .
H9 H -0.0660 0.3401 0.3559 0.040 Uiso 1 1 calc R U
C17 C 0.08419(11) 0.25271(10) 0.32727(10) 0.0327(3) Uani 1 1 d . .
H10 H 0.0620 0.1919 0.3266 0.039 Uiso 1 1 calc R U
C18 C 0.19530(10) 0.25383(10) 0.31016(10) 0.0292(3) Uani 1 1 d . .
C19 C 0.22206(10) 0.34686(9) 0.30869(9) 0.0264(3) Uani 1 1 d . .
C20 C 0.14849(10) 0.43783(9) 0.32707(9) 0.0265(3) Uani 1 1 d . .
C21 C 0.38954(10) 0.40296(9) 0.31128(9) 0.0266(3) Uani 1 1 d . .
C22 C 0.33516(10) 0.33292(9) 0.30345(9) 0.0262(3) Uani 1 1 d . .
C23 C 0.37828(10) 0.22830(9) 0.30090(9) 0.0273(3) Uani 1 1 d . .
C24 C 0.29691(11) 0.17504(10) 0.30445(10) 0.0302(3) Uani 1 1 d . .
C25 C 0.32675(12) 0.06992(10) 0.31103(10) 0.0357(3) Uani 1 1 d . .
H11 H 0.2768 0.0299 0.3125 0.043 Uiso 1 1 calc R U
C26 C 0.43382(12) 0.02278(10) 0.31554(11) 0.0399(3) Uani 1 1 d . .
H12 H 0.4536 -0.0498 0.3204 0.048 Uiso 1 1 calc R U
C27 C 0.51074(12) 0.07548(10) 0.31339(11) 0.0376(3) Uani 1 1 d . .
H13 H 0.5812 0.0398 0.3167 0.045 Uiso 1 1 calc R U
C28 C 0.48320(11) 0.18441(10) 0.30607(10) 0.0312(3) Uani 1 1 d . .
C29 C 0.54494(11) 0.25483(10) 0.30934(10) 0.0338(3) Uani 1 1 d . .
H14 H 0.6186 0.2307 0.3097 0.041 Uiso 1 1 calc R U
C30 C 0.49982(10) 0.35774(10) 0.31204(10) 0.0315(3) Uani 1 1 d . .
H15 H 0.5445 0.4012 0.3146 0.038 Uiso 1 1 calc R U
N1 N 0.36788(8) 0.57542(7) 0.18221(8) 0.0261(2) Uani 1 1 d . .
C31 C 0.30652(11) 0.61110(10) 0.11613(10) 0.0314(3) Uani 1 1 d . .
H16 H 0.2304 0.6110 0.1427 0.038 Uiso 1 1 calc R U
C32 C 0.35088(12) 0.64800(11) 0.01071(11) 0.0362(3) Uani 1 1 d . .
H17 H 0.3055 0.6734 -0.0342 0.043 Uiso 1 1 calc R U
C33 C 0.46151(11) 0.64780(10) -0.02907(10) 0.0342(3) Uani 1 1 d . .
H18 H 0.4936 0.6714 -0.1017 0.041 Uiso 1 1 calc R U
C34 C 0.52481(11) 0.61244(10) 0.03913(10) 0.0322(3) Uani 1 1 d . .
H19 H 0.6011 0.6120 0.0142 0.039 Uiso 1 1 calc R U
C35 C 0.47552(10) 0.57807(9) 0.14338(10) 0.0294(3) Uani 1 1 d . .
H20 H 0.5190 0.5552 0.1901 0.035 Uiso 1 1 calc R U
B2 B 0.74694(11) 0.80739(11) 0.08565(11) 0.0259(3) Uani 1 1 d . .
C36 C 0.79376(10) 0.69365(9) 0.05777(10) 0.0264(3) Uani 1 1 d . .
C37 C 0.84363(11) 0.67567(10) -0.04338(10) 0.0311(3) Uani 1 1 d . .
H21 H 0.8586 0.7328 -0.0986 0.037 Uiso 1 1 calc R U
C38 C 0.87343(12) 0.57640(10) -0.06846(11) 0.0360(3) Uani 1 1 d . .
H22 H 0.9089 0.5676 -0.1391 0.043 Uiso 1 1 calc R U
C39 C 0.85138(11) 0.49321(10) 0.00862(11) 0.0342(3) Uani 1 1 d . .
H23 H 0.8692 0.4267 -0.0088 0.041 Uiso 1 1 calc R U
C40 C 0.80226(10) 0.50507(10) 0.11435(10) 0.0295(3) Uani 1 1 d . .
C41 C 0.78133(10) 0.41799(10) 0.19449(11) 0.0327(3) Uani 1 1 d . .
H24 H 0.7985 0.3517 0.1767 0.039 Uiso 1 1 calc R U
C42 C 0.73674(10) 0.42858(10) 0.29704(11) 0.0327(3) Uani 1 1 d . .
H25 H 0.7210 0.3700 0.3501 0.039 Uiso 1 1 calc R U
C43 C 0.71412(10) 0.52575(10) 0.32419(10) 0.0306(3) Uani 1 1 d . .
H26 H 0.6835 0.5315 0.3961 0.037 Uiso 1 1 calc R U
C44 C 0.73484(9) 0.61381(10) 0.24985(10) 0.0270(3) Uani 1 1 d . .
C45 C 0.77586(9) 0.60547(9) 0.14051(10) 0.0261(3) Uani 1 1 d . .
C46 C 0.74247(9) 0.80141(9) 0.20743(10) 0.0262(3) Uani 1 1 d . .
C47 C 0.72921(9) 0.71167(10) 0.28178(10) 0.0267(3) Uani 1 1 d . .
C48 C 0.72037(10) 0.71207(10) 0.38897(10) 0.0303(3) Uani 1 1 d . .
H27 H 0.7058 0.6520 0.4402 0.036 Uiso 1 1 calc R U
C49 C 0.73195(10) 0.79480(10) 0.42004(10) 0.0317(3) Uani 1 1 d . .
H28 H 0.7229 0.7924 0.4920 0.038 Uiso 1 1 calc R U
C50 C 0.75740(10) 0.88424(10) 0.34543(10) 0.0302(3) Uani 1 1 d . .
C51 C 0.78671(11) 0.96875(10) 0.36602(11) 0.0341(3) Uani 1 1 d . .
H29 H 0.7822 0.9694 0.4363 0.041 Uiso 1 1 calc R U
C52 C 0.82153(11) 1.04994(10) 0.28825(11) 0.0343(3) Uani 1 1 d . .
H30 H 0.8419 1.1044 0.3047 0.041 Uiso 1 1 calc R U
C53 C 0.82631(10) 1.05067(10) 0.18397(10) 0.0300(3) Uani 1 1 d . .
C54 C 0.79155(10) 0.97017(9) 0.16576(10) 0.0272(3) Uani 1 1 d . .
C55 C 0.75914(9) 0.88535(10) 0.24123(10) 0.0268(3) Uani 1 1 d . .
C56 C 0.79954(9) 0.90624(9) 0.00492(10) 0.0262(3) Uani 1 1 d . .
C57 C 0.81152(9) 0.97655(9) 0.05490(10) 0.0265(3) Uani 1 1 d . .
C58 C 0.85902(10) 1.06419(9) 0.00453(10) 0.0278(3) Uani 1 1 d . .
C59 C 0.87104(10) 1.11341(10) 0.07888(10) 0.0296(3) Uani 1 1 d . .
C60 C 0.92610(10) 1.19472(10) 0.03873(11) 0.0325(3) Uani 1 1 d . .
H31 H 0.9382 1.2296 0.0843 0.039 Uiso 1 1 calc R U
C61 C 0.96455(10) 1.22559(10) -0.07183(11) 0.0343(3) Uani 1 1 d . .
H32 H 1.0007 1.2830 -0.0988 0.041 Uiso 1 1 calc R U
C62 C 0.95219(10) 1.17673(10) -0.14206(11) 0.0326(3) Uani 1 1 d . .
H33 H 0.9790 1.2006 -0.2155 0.039 Uiso 1 1 calc R U
C63 C 0.89881(10) 1.08996(9) -0.10388(10) 0.0287(3) Uani 1 1 d . .
C64 C 0.88398(10) 1.02164(10) -0.15972(10) 0.0302(3) Uani 1 1 d . .
H34 H 0.9067 1.0358 -0.2343 0.036 Uiso 1 1 calc R U
C65 C 0.83731(10) 0.93542(10) -0.10771(10) 0.0287(3) Uani 1 1 d . .
H35 H 0.8297 0.8928 -0.1489 0.034 Uiso 1 1 calc R U
N2 N 0.61663(8) 0.83114(7) 0.08132(8) 0.0257(2) Uani 1 1 d . .
C66 C 0.53103(10) 0.81935(10) 0.16743(10) 0.0289(3) Uani 1 1 d . .
H36 H 0.5436 0.7974 0.2342 0.035 Uiso 1 1 calc R U
C67 C 0.42540(10) 0.83789(10) 0.16248(11) 0.0322(3) Uani 1 1 d . .
H37 H 0.3667 0.8289 0.2250 0.039 Uiso 1 1 calc R U
C68 C 0.40567(10) 0.86969(9) 0.06586(11) 0.0313(3) Uani 1 1 d . .
H38 H 0.3335 0.8842 0.0607 0.038 Uiso 1 1 calc R U
C69 C 0.49415(11) 0.87987(10) -0.02328(11) 0.0320(3) Uani 1 1 d . .
H39 H 0.4836 0.9005 -0.0910 0.038 Uiso 1 1 calc R U
C70 C 0.59707(11) 0.85982(10) -0.01291(10) 0.0301(3) Uani 1 1 d . .
H40 H 0.6571 0.8664 -0.0746 0.036 Uiso 1 1 calc R U

loop_
_atom_site_aniso_label
_atom_site_aniso_U_11
_atom_site_aniso_U_22
_atom_site_aniso_U_33
_atom_site_aniso_U_23
_atom_site_aniso_U_13
_atom_site_aniso_U_12
B1 0.0312(7) 0.0274(7) 0.0221(7) -0.0034(5) -0.0076(6) -0.0094(6)
C1 0.0343(6) 0.0306(6) 0.0200(6) -0.0013(5) -0.0059(5) -0.0136(5)
C2 0.0367(7) 0.0397(7) 0.0253(7) -0.0054(5) -0.0067(5) -0.0154(6)
C3 0.0427(8) 0.0506(8) 0.0274(7) -0.0069(6) -0.0071(6) -0.0236(7)
C4 0.0573(9) 0.0410(8) 0.0237(7) -0.0057(6) -0.0067(6) -0.0279(7)
C5 0.0534(8) 0.0318(7) 0.0197(6) -0.0027(5) -0.0051(6) -0.0199(6)
C6 0.0661(10) 0.0292(7) 0.0250(7) -0.0060(5) -0.0053(7) -0.0185(7)
C7 0.0615(10) 0.0278(7) 0.0294(7) -0.0071(6) -0.0073(7) -0.0050(6)
C8 0.0463(8) 0.0330(7) 0.0267(7) -0.0057(5) -0.0089(6) -0.0039(6)
C9 0.0406(7) 0.0288(6) 0.0200(6) -0.0034(5) -0.0066(5) -0.0071(5)
C10 0.0423(7) 0.0282(6) 0.0179(6) -0.0005(5) -0.0054(5) -0.0145(5)
C11 0.0313(6) 0.0286(6) 0.0193(6) -0.0034(5) -0.0076(5) -0.0078(5)
C12 0.0337(6) 0.0297(6) 0.0218(6) -0.0038(5) -0.0078(5) -0.0060(5)
C13 0.0322(7) 0.0357(7) 0.0312(7) -0.0076(6) -0.0095(6) -0.0004(5)
C14 0.0281(6) 0.0438(8) 0.0326(7) -0.0082(6) -0.0091(5) -0.0056(6)
C15 0.0306(6) 0.0387(7) 0.0226(6) -0.0047(5) -0.0071(5) -0.0097(5)
C16 0.0312(7) 0.0447(8) 0.0269(7) -0.0059(6) -0.0067(5) -0.0156(6)
C17 0.0389(7) 0.0376(7) 0.0258(7) -0.0063(5) -0.0061(6) -0.0184(6)
C18 0.0365(7) 0.0317(7) 0.0211(6) -0.0053(5) -0.0057(5) -0.0126(5)
C19 0.0312(6) 0.0294(6) 0.0196(6) -0.0043(5) -0.0058(5) -0.0098(5)
C20 0.0292(6) 0.0311(6) 0.0196(6) -0.0043(5) -0.0060(5) -0.0081(5)
C21 0.0301(6) 0.0303(6) 0.0201(6) -0.0036(5) -0.0062(5) -0.0094(5)
C22 0.0300(6) 0.0280(6) 0.0197(6) -0.0034(5) -0.0050(5) -0.0076(5)
C23 0.0345(7) 0.0274(6) 0.0182(6) -0.0044(5) -0.0045(5) -0.0070(5)
C24 0.0405(7) 0.0303(7) 0.0198(6) -0.0054(5) -0.0046(5) -0.0114(5)
C25 0.0517(8) 0.0296(7) 0.0258(7) -0.0064(5) -0.0056(6) -0.0138(6)
C26 0.0574(9) 0.0263(7) 0.0318(7) -0.0080(6) -0.0090(7) -0.0034(6)
C27 0.0449(8) 0.0319(7) 0.0303(7) -0.0061(6) -0.0096(6) 0.0019(6)
C28 0.0379(7) 0.0313(7) 0.0208(6) -0.0046(5) -0.0066(5) -0.0032(5)
C29 0.0319(7) 0.0389(7) 0.0301(7) -0.0054(6) -0.0112(6) -0.0038(6)
C30 0.0319(7) 0.0343(7) 0.0309(7) -0.0057(5) -0.0110(5) -0.0086(5)
N1 0.0309(5) 0.0246(5) 0.0251(5) -0.0061(4) -0.0079(4) -0.0078(4)
C31 0.0342(7) 0.0341(7) 0.0285(7) -0.0038(5) -0.0112(6) -0.0100(5)
C32 0.0460(8) 0.0392(7) 0.0276(7) -0.0014(6) -0.0147(6) -0.0145(6)
C33 0.0475(8) 0.0317(7) 0.0235(7) -0.0050(5) -0.0054(6) -0.0143(6)
C34 0.0342(7) 0.0292(6) 0.0318(7) -0.0083(5) -0.0030(6) -0.0100(5)
C35 0.0309(6) 0.0280(6) 0.0303(7) -0.0060(5) -0.0083(5) -0.0075(5)
B2 0.0272(7) 0.0291(7) 0.0227(7) -0.0048(6) -0.0077(6) -0.0070(5)
C36 0.0273(6) 0.0302(6) 0.0251(6) -0.0055(5) -0.0097(5) -0.0075(5)
C37 0.0400(7) 0.0297(7) 0.0248(7) -0.0045(5) -0.0090(5) -0.0095(5)
C38 0.0464(8) 0.0349(7) 0.0276(7) -0.0110(6) -0.0081(6) -0.0077(6)
C39 0.0412(7) 0.0285(7) 0.0358(8) -0.0109(6) -0.0114(6) -0.0059(6)
C40 0.0282(6) 0.0297(6) 0.0338(7) -0.0061(5) -0.0118(5) -0.0067(5)
C41 0.0336(7) 0.0279(6) 0.0387(8) -0.0041(6) -0.0130(6) -0.0080(5)
C42 0.0326(7) 0.0301(7) 0.0354(7) 0.0024(5) -0.0121(6) -0.0109(5)
C43 0.0289(6) 0.0363(7) 0.0270(7) -0.0019(5) -0.0089(5) -0.0096(5)
C44 0.0237(6) 0.0312(6) 0.0264(7) -0.0031(5) -0.0083(5) -0.0065(5)
C45 0.0234(6) 0.0287(6) 0.0282(7) -0.0064(5) -0.0089(5) -0.0055(5)
C46 0.0235(6) 0.0307(6) 0.0247(6) -0.0070(5) -0.0065(5) -0.0044(5)
C47 0.0238(6) 0.0327(7) 0.0235(6) -0.0056(5) -0.0065(5) -0.0052(5)
C48 0.0292(6) 0.0358(7) 0.0239(6) -0.0035(5) -0.0068(5) -0.0057(5)
C49 0.0317(6) 0.0410(7) 0.0219(6) -0.0089(5) -0.0068(5) -0.0040(5)
C50 0.0280(6) 0.0372(7) 0.0262(7) -0.0108(5) -0.0080(5) -0.0020(5)
C51 0.0379(7) 0.0409(7) 0.0274(7) -0.0139(6) -0.0114(6) -0.0040(6)
C52 0.0379(7) 0.0355(7) 0.0347(7) -0.0153(6) -0.0113(6) -0.0059(6)
C53 0.0296(6) 0.0295(6) 0.0331(7) -0.0110(5) -0.0097(5) -0.0030(5)
C54 0.0259(6) 0.0291(6) 0.0279(7) -0.0091(5) -0.0082(5) -0.0026(5)
C55 0.0250(6) 0.0307(6) 0.0251(6) -0.0090(5) -0.0072(5) -0.0021(5)
C56 0.0257(6) 0.0278(6) 0.0258(6) -0.0060(5) -0.0088(5) -0.0034(5)
C57 0.0249(6) 0.0272(6) 0.0274(7) -0.0059(5) -0.0080(5) -0.0034(5)
C58 0.0257(6) 0.0266(6) 0.0317(7) -0.0062(5) -0.0099(5) -0.0029(5)
C59 0.0272(6) 0.0287(6) 0.0345(7) -0.0100(5) -0.0104(5) -0.0018(5)
C60 0.0305(6) 0.0286(6) 0.0423(8) -0.0123(6) -0.0127(6) -0.0035(5)
C61 0.0302(6) 0.0270(6) 0.0462(8) -0.0056(6) -0.0111(6) -0.0071(5)
C62 0.0294(6) 0.0311(7) 0.0353(7) -0.0016(6) -0.0090(6) -0.0070(5)
C63 0.0264(6) 0.0276(6) 0.0314(7) -0.0034(5) -0.0098(5) -0.0041(5)
C64 0.0313(6) 0.0327(7) 0.0250(7) -0.0032(5) -0.0077(5) -0.0061(5)
C65 0.0311(6) 0.0297(6) 0.0268(7) -0.0060(5) -0.0093(5) -0.0063(5)
N2 0.0310(5) 0.0246(5) 0.0233(5) -0.0053(4) -0.0084(4) -0.0066(4)
C66 0.0323(6) 0.0304(6) 0.0242(6) -0.0056(5) -0.0073(5) -0.0071(5)
C67 0.0310(6) 0.0337(7) 0.0317(7) -0.0093(6) -0.0055(5) -0.0071(5)
C68 0.0316(6) 0.0270(6) 0.0395(8) -0.0080(5) -0.0151(6) -0.0043(5)
C69 0.0390(7) 0.0312(7) 0.0307(7) -0.0014(5) -0.0164(6) -0.0106(5)
C70 0.0349(7) 0.0327(7) 0.0244(6) -0.0027(5) -0.0086(5) -0.0118(5)

loop_
_atom_type_symbol
_atom_type_description
_atom_type_scat_dispersion_real
_atom_type_scat_dispersion_imag
_atom_type_scat_source
C C 0.0181 0.0091 'International Tables Vol C Tables 4.2.6.8 and 6.1.1.4'
H H 0.0000 0.0000 'International Tables Vol C Tables 4.2.6.8 and 6.1.1.4'
B B 0.0090 0.0039 'International Tables Vol C Tables 4.2.6.8 and 6.1.1.4'
N N 0.0311 0.0180 'International Tables Vol C Tables 4.2.6.8 and 6.1.1.4'

loop_
_geom_angle_atom_site_label_1
_geom_angle_atom_site_label_2
_geom_angle_atom_site_label_3
_geom_angle
C1 B1 C11 108.72(10)
C1 B1 C21 121.21(11)
C11 B1 C21 112.26(10)
C1 B1 N1 104.11(9)
C11 B1 N1 108.10(9)
C21 B1 N1 101.14(9)
C2 C1 C10 117.29(11)
C2 C1 B1 123.22(12)
C10 C1 B1 119.18(11)
C1 C2 C3 122.80(13)
C4 C3 C2 120.04(13)
C3 C4 C5 120.57(12)
C4 C5 C6 120.45(12)
C4 C5 C10 119.39(13)
C6 C5 C10 120.17(13)
C7 C6 C5 120.48(13)
C6 C7 C8 120.07(13)
C9 C8 C7 122.28(14)
C8 C9 C10 118.70(12)
C8 C9 C12 121.07(12)
C10 C9 C12 119.98(11)
C5 C10 C1 119.69(12)
C5 C10 C9 118.08(12)
C1 C10 C9 122.22(11)
C12 C11 C20 116.35(11)
C12 C11 B1 121.88(11)
C20 C11 B1 121.72(11)
C11 C12 C13 119.42(11)
C11 C12 C9 120.93(11)
C13 C12 C9 119.48(11)
C14 C13 C12 122.84(12)
C13 C14 C15 120.47(12)
C14 C15 C20 116.01(12)
C14 C15 C16 125.06(12)
C20 C15 C16 118.87(12)
C17 C16 C15 122.90(12)
C16 C17 C18 118.99(12)
C19 C18 C17 117.18(12)
C19 C18 C24 106.57(11)
C17 C18 C24 135.81(12)
C20 C19 C18 125.84(12)
C20 C19 C22 122.75(11)
C18 C19 C22 110.63(11)
C19 C20 C15 116.13(11)
C19 C20 C11 118.83(11)
C15 C20 C11 124.79(11)
C22 C21 C30 112.04(11)
C22 C21 B1 113.78(11)
C30 C21 B1 134.02(11)
C21 C22 C23 125.17(12)
C21 C22 C19 128.25(11)
C23 C22 C19 106.21(10)
C28 C23 C22 122.37(12)
C28 C23 C24 126.42(12)
C22 C23 C24 110.85(11)
C25 C24 C23 116.46(12)
C25 C24 C18 137.47(12)
C23 C24 C18 105.74(10)
C24 C25 C26 118.48(13)
C27 C26 C25 124.14(13)
C26 C27 C28 119.08(13)
C23 C28 C27 115.40(12)
C23 C28 C29 114.70(11)
C27 C28 C29 129.78(13)
C30 C29 C28 121.45(12)
C29 C30 C21 124.16(12)
C31 N1 C35 118.14(11)
C31 N1 B1 123.05(10)
C35 N1 B1 118.71(10)
N1 C31 C32 121.90(12)
C33 C32 C31 119.65(13)
C32 C33 C34 118.60(12)
C35 C34 C33 118.91(12)
N1 C35 C34 122.75(12)
C36 B2 C46 108.32(10)
C36 B2 C56 119.59(10)
C46 B2 C56 112.55(10)
C36 B2 N2 103.31(9)
C46 B2 N2 107.43(9)
C56 B2 N2 104.53(9)
C37 C36 C45 117.37(11)
C37 C36 B2 123.28(11)
C45 C36 B2 119.16(10)
C36 C37 C38 123.00(12)
C39 C38 C37 119.92(12)
C38 C39 C40 120.45(12)
C39 C40 C41 120.21(12)
C39 C40 C45 119.69(11)
C41 C40 C45 120.09(12)
C42 C41 C40 120.50(12)
C41 C42 C43 120.06(12)
C44 C43 C42 122.37(12)
C43 C44 C45 118.52(11)
C43 C44 C47 120.98(11)
C45 C44 C47 120.02(11)
C40 C45 C36 119.39(11)
C40 C45 C44 118.26(11)
C36 C45 C44 122.33(11)
C47 C46 C55 116.41(11)
C47 C46 B2 121.46(11)
C55 C46 B2 122.00(11)
C46 C47 C48 119.19(11)
C46 C47 C44 120.64(11)
C48 C47 C44 119.90(11)
C49 C48 C47 122.88(12)
C48 C49 C50 120.18(12)
C49 C50 C55 116.30(12)
C49 C50 C51 124.88(12)
C55 C50 C51 118.72(12)
C52 C51 C50 122.85(12)
C51 C52 C53 118.95(12)
C54 C53 C52 117.63(12)
C54 C53 C59 106.50(11)
C52 C53 C59 135.56(12)
C55 C54 C53 125.13(12)
C55 C54 C57 123.29(11)
C53 C54 C57 110.76(11)
C54 C55 C50 116.56(11)
C54 C55 C46 118.50(11)
C50 C55 C46 124.52(12)
C57 C56 C65 111.90(11)
C57 C56 B2 114.06(11)
C65 C56 B2 134.04(11)
C56 C57 C58 125.28(12)
C56 C57 C54 128.27(11)
C58 C57 C54 106.06(11)
C63 C58 C57 122.56(12)
C63 C58 C59 126.03(12)
C57 C58 C59 111.05(11)
C60 C59 C58 116.58(12)
C60 C59 C53 137.45(12)
C58 C59 C53 105.63(11)
C59 C60 C61 118.94(12)
C62 C61 C60 123.42(12)
C61 C62 C63 119.51(13)
C58 C63 C62 115.45(12)
C58 C63 C64 114.33(11)
C62 C63 C64 130.14(12)
C65 C64 C63 121.70(12)
C64 C65 C56 124.14(12)
C66 N2 C70 117.73(11)
C66 N2 B2 123.15(10)
C70 N2 B2 119.08(10)
N2 C66 C67 122.45(12)
C66 C67 C68 119.50(12)
C67 C68 C69 118.14(12)
C70 C69 C68 119.42(12)
N2 C70 C69 122.73(12)

loop_
_geom_bond_atom_site_label_1
_geom_bond_atom_site_label_2
_geom_bond_distance
B1 C1 1.6155(18)
B1 C11 1.6323(18)
B1 C21 1.6532(18)
B1 N1 1.6927(17)
C1 C2 1.3818(18)
C1 C10 1.4414(18)
C2 C3 1.4107(18)
C3 C4 1.361(2)
C4 C5 1.413(2)
C5 C6 1.418(2)
C5 C10 1.4320(17)
C6 C7 1.360(2)
C7 C8 1.4045(19)
C8 C9 1.3844(18)
C9 C10 1.4420(19)
C9 C12 1.4828(17)
C11 C12 1.3881(17)
C11 C20 1.4297(17)
C12 C13 1.4365(18)
C13 C14 1.3598(19)
C14 C15 1.4149(19)
C15 C20 1.4189(17)
C15 C16 1.4232(18)
C16 C17 1.3803(19)
C17 C18 1.4135(18)
C18 C19 1.3948(17)
C18 C24 1.4910(19)
C19 C20 1.3938(17)
C19 C22 1.4416(17)
C21 C22 1.3758(17)
C21 C30 1.4397(17)
C22 C23 1.4038(17)
C23 C28 1.3877(18)
C23 C24 1.4251(18)
C24 C25 1.3779(18)
C25 C26 1.419(2)
C26 C27 1.375(2)
C27 C28 1.4256(18)
C28 C29 1.4263(19)
C29 C30 1.3869(18)
N1 C31 1.3429(16)
N1 C35 1.3499(16)
C31 C32 1.3811(18)
C32 C33 1.380(2)
C33 C34 1.385(2)
C34 C35 1.3733(18)
B2 C36 1.6124(18)
B2 C46 1.6386(18)
B2 C56 1.6529(18)
B2 N2 1.6939(16)
C36 C37 1.3798(17)
C36 C45 1.4392(17)
C37 C38 1.4097(18)
C38 C39 1.3599(19)
C39 C40 1.4116(18)
C40 C41 1.4156(18)
C40 C45 1.4330(17)
C41 C42 1.3631(19)
C42 C43 1.4013(18)
C43 C44 1.3865(17)
C44 C45 1.4404(17)
C44 C47 1.4853(17)
C46 C47 1.3902(17)
C46 C55 1.4289(17)
C47 C48 1.4408(18)
C48 C49 1.3620(18)
C49 C50 1.4137(19)
C50 C55 1.4225(18)
C50 C51 1.4226(18)
C51 C52 1.3823(19)
C52 C53 1.4124(19)
C53 C54 1.3968(17)
C53 C59 1.4922(18)
C54 C55 1.3946(18)
C54 C57 1.4410(17)
C56 C57 1.3788(17)
C56 C65 1.4408(17)
C57 C58 1.4040(17)
C58 C63 1.3873(18)
C58 C59 1.4258(18)
C59 C60 1.3756(18)
C60 C61 1.4186(19)
C61 C62 1.3751(19)
C62 C63 1.4257(17)
C63 C64 1.4326(18)
C64 C65 1.3857(18)
N2 C66 1.3430(16)
N2 C70 1.3500(16)
C66 C67 1.3807(18)
C67 C68 1.3827(19)
C68 C69 1.3865(19)
C69 C70 1.3711(18)

loop_
_geom_torsion_atom_site_label_1
_geom_torsion_atom_site_label_2
_geom_torsion_atom_site_label_3
_geom_torsion_atom_site_label_4
_geom_torsion
C11 B1 C1 C2 159.12(11)
C21 B1 C1 C2 26.83(18)
N1 B1 C1 C2 -85.82(14)
C11 B1 C1 C10 -27.46(15)
C21 B1 C1 C10 -159.75(11)
N1 B1 C1 C10 87.60(12)
C10 C1 C2 C3 -3.22(19)
B1 C1 C2 C3 170.32(12)
C1 C2 C3 C4 -0.9(2)
C2 C3 C4 C5 3.1(2)
C3 C4 C5 C6 179.33(12)
C3 C4 C5 C10 -0.91(19)
C4 C5 C6 C7 179.93(13)
C10 C5 C6 C7 0.17(19)
C5 C6 C7 C8 2.8(2)
C6 C7 C8 C9 -1.6(2)
C7 C8 C9 C10 -2.55(19)
C7 C8 C9 C12 171.65(12)
C4 C5 C10 C1 -3.31(18)
C6 C5 C10 C1 176.46(11)
C4 C5 C10 C9 176.00(11)
C6 C5 C10 C9 -4.24(17)
C2 C1 C10 C5 5.24(17)
B1 C1 C10 C5 -168.57(11)
C2 C1 C10 C9 -174.03(11)
B1 C1 C10 C9 12.16(17)
C8 C9 C10 C5 5.34(17)
C12 C9 C10 C5 -168.91(11)
C8 C9 C10 C1 -175.37(11)
C12 C9 C10 C1 10.37(18)
C1 B1 C11 C12 24.55(16)
C21 B1 C11 C12 161.42(11)
N1 B1 C11 C12 -87.88(13)
C1 B1 C11 C20 -152.55(11)
C21 B1 C11 C20 -15.67(16)
N1 B1 C11 C20 95.02(12)
C20 C11 C12 C13 -3.32(17)
B1 C11 C12 C13 179.43(11)
C20 C11 C12 C9 171.95(11)
B1 C11 C12 C9 -5.29(18)
C8 C9 C12 C11 171.84(12)
C10 C9 C12 C11 -14.04(18)
C8 C9 C12 C13 -12.88(18)
C10 C9 C12 C13 161.24(12)
C11 C12 C13 C14 1.7(2)
C9 C12 C13 C14 -173.60(12)
C12 C13 C14 C15 1.6(2)
C13 C14 C15 C20 -2.87(19)
C13 C14 C15 C16 174.23(13)
C14 C15 C16 C17 -174.34(13)
C20 C15 C16 C17 2.67(19)
C15 C16 C17 C18 -0.48(19)
C16 C17 C18 C19 -2.20(18)
C16 C17 C18 C24 168.93(13)
C17 C18 C19 C20 2.94(19)
C24 C18 C19 C20 -170.62(11)
C17 C18 C19 C22 172.97(11)
C24 C18 C19 C22 -0.59(14)
C18 C19 C20 C15 -0.79(19)
C22 C19 C20 C15 -169.68(11)
C18 C19 C20 C11 173.73(12)
C22 C19 C20 C11 4.84(18)
C14 C15 C20 C19 175.29(11)
C16 C15 C20 C19 -1.99(17)
C14 C15 C20 C11 1.14(18)
C16 C15 C20 C11 -176.15(12)
C12 C11 C20 C19 -172.05(11)
B1 C11 C20 C19 5.20(17)
C12 C11 C20 C15 1.97(18)
B1 C11 C20 C15 179.21(11)
C1 B1 C21 C22 147.49(11)
C11 B1 C21 C22 16.69(14)
N1 B1 C21 C22 -98.32(11)
C1 B1 C21 C30 -37.6(2)
C11 B1 C21 C30 -168.39(12)
N1 B1 C21 C30 76.60(16)
C30 C21 C22 C23 2.58(17)
B1 C21 C22 C23 178.63(11)
C30 C21 C22 C19 174.58(12)
B1 C21 C22 C19 -9.36(17)
C20 C19 C22 C21 -2.4(2)
C18 C19 C22 C21 -172.77(12)
C20 C19 C22 C23 170.82(11)
C18 C19 C22 C23 0.43(14)
C21 C22 C23 C28 -0.09(19)
C19 C22 C23 C28 -173.56(11)
C21 C22 C23 C24 173.40(11)
C19 C22 C23 C24 -0.07(14)
C28 C23 C24 C25 -1.74(18)
C22 C23 C24 C25 -174.90(11)
C28 C23 C24 C18 172.88(12)
C22 C23 C24 C18 -0.28(13)
C19 C18 C24 C25 173.40(15)
C17 C18 C24 C25 1.6(3)
C19 C18 C24 C23 0.53(13)
C17 C18 C24 C23 -171.24(14)
C23 C24 C25 C26 1.05(18)
C18 C24 C25 C26 -171.28(14)
C24 C25 C26 C27 -0.2(2)
C25 C26 C27 C28 -0.1(2)
C22 C23 C28 C27 173.84(11)
C24 C23 C28 C27 1.41(18)
C22 C23 C28 C29 -2.71(17)
C24 C23 C28 C29 -175.14(12)
C26 C27 C28 C23 -0.45(18)
C26 C27 C28 C29 175.47(13)
C23 C28 C29 C30 2.87(18)
C27 C28 C29 C30 -173.07(13)
C28 C29 C30 C21 -0.3(2)
C22 C21 C30 C29 -2.34(18)
B1 C21 C30 C29 -177.33(13)
C1 B1 N1 C31 -116.62(12)
C11 B1 N1 C31 -1.12(15)
C21 B1 N1 C31 116.94(12)
C1 B1 N1 C35 67.14(13)
C11 B1 N1 C35 -177.37(10)
C21 B1 N1 C35 -59.30(12)
C35 N1 C31 C32 1.23(18)
B1 N1 C31 C32 -175.04(11)
N1 C31 C32 C33 0.6(2)
C31 C32 C33 C34 -1.48(19)
C32 C33 C34 C35 0.59(19)
C31 N1 C35 C34 -2.17(17)
B1 N1 C35 C34 174.26(11)
C33 C34 C35 N1 1.27(19)
C46 B2 C36 C37 -156.42(11)
C56 B2 C36 C37 -25.68(18)
N2 B2 C36 C37 89.83(13)
C46 B2 C36 C45 28.64(14)
C56 B2 C36 C45 159.38(11)
N2 B2 C36 C45 -85.11(12)
C45 C36 C37 C38 2.33(19)
B2 C36 C37 C38 -172.69(12)
C36 C37 C38 C39 1.2(2)
C37 C38 C39 C40 -2.3(2)
C38 C39 C40 C41 -178.83(13)
C38 C39 C40 C45 -0.22(19)
C39 C40 C41 C42 178.15(12)
C45 C40 C41 C42 -0.46(18)
C40 C41 C42 C43 -1.84(19)
C41 C42 C43 C44 0.41(19)
C42 C43 C44 C45 3.25(18)
C42 C43 C44 C47 -168.73(12)
C39 C40 C45 C36 3.76(17)
C41 C40 C45 C36 -177.62(11)
C39 C40 C45 C44 -174.56(11)
C41 C40 C45 C44 4.06(17)
C37 C36 C45 C40 -4.71(17)
B2 C36 C45 C40 170.53(11)
C37 C36 C45 C44 173.54(11)
B2 C36 C45 C44 -11.23(17)
C43 C44 C45 C40 -5.36(17)
C47 C44 C45 C40 166.70(11)
C43 C44 C45 C36 176.37(11)
C47 C44 C45 C36 -11.57(17)
C36 B2 C46 C47 -28.07(15)
C56 B2 C46 C47 -162.56(10)
N2 B2 C46 C47 82.92(13)
C36 B2 C46 C55 147.70(11)
C56 B2 C46 C55 13.21(16)
N2 B2 C46 C55 -101.32(12)
C55 C46 C47 C48 7.08(16)
B2 C46 C47 C48 -176.93(11)
C55 C46 C47 C44 -166.99(10)
B2 C46 C47 C44 9.00(17)
C43 C44 C47 C46 -175.42(11)
C45 C44 C47 C46 12.72(17)
C43 C44 C47 C48 10.55(17)
C45 C44 C47 C48 -161.31(11)
C46 C47 C48 C49 -4.69(18)
C44 C47 C48 C49 169.42(11)
C47 C48 C49 C50 -2.21(19)
C48 C49 C50 C55 5.89(18)
C48 C49 C50 C51 -170.45(12)
C49 C50 C51 C52 173.30(12)
C55 C50 C51 C52 -2.95(19)
C50 C51 C52 C53 1.3(2)
C51 C52 C53 C54 2.21(18)
C51 C52 C53 C59 -170.40(13)
C52 C53 C54 C55 -4.46(19)
C59 C53 C54 C55 170.15(11)
C52 C53 C54 C57 -174.33(11)
C59 C53 C54 C57 0.28(14)
C53 C54 C55 C50 2.85(18)
C57 C54 C55 C50 171.50(11)
C53 C54 C55 C46 -170.10(11)
C57 C54 C55 C46 -1.45(18)
C49 C50 C55 C54 -175.69(11)
C51 C50 C55 C54 0.88(17)
C49 C50 C55 C46 -3.21(18)
C51 C50 C55 C46 173.36(11)
C47 C46 C55 C54 169.02(11)
B2 C46 C55 C54 -6.95(17)
C47 C46 C55 C50 -3.32(18)
B2 C46 C55 C50 -179.29(11)
C36 B2 C56 C57 -140.30(11)
C46 B2 C56 C57 -11.45(14)
N2 B2 C56 C57 104.82(11)
C36 B2 C56 C65 38.94(19)
C46 B2 C56 C65 167.79(12)
N2 B2 C56 C65 -75.94(15)
C65 C56 C57 C58 -2.76(17)
B2 C56 C57 C58 176.65(11)
C65 C56 C57 C54 -174.54(11)
B2 C56 C57 C54 4.87(18)
C55 C54 C57 C56 2.4(2)
C53 C54 C57 C56 172.52(12)
C55 C54 C57 C58 -170.59(11)
C53 C54 C57 C58 -0.50(14)
C56 C57 C58 C63 0.68(19)
C54 C57 C58 C63 173.98(11)
C56 C57 C58 C59 -172.76(11)
C54 C57 C58 C59 0.53(14)
C63 C58 C59 C60 0.86(19)
C57 C58 C59 C60 174.03(11)
C63 C58 C59 C53 -173.53(12)
C57 C58 C59 C53 -0.37(14)
C54 C53 C59 C60 -172.53(14)
C52 C53 C59 C60 0.6(3)
C54 C53 C59 C58 0.05(13)
C52 C53 C59 C58 173.22(14)
C58 C59 C60 C61 1.43(17)
C53 C59 C60 C61 173.44(13)
C59 C60 C61 C62 -1.70(19)
C60 C61 C62 C63 -0.37(19)
C57 C58 C63 C62 -175.25(11)
C59 C58 C63 C62 -2.82(18)
C57 C58 C63 C64 1.97(17)
C59 C58 C63 C64 174.39(12)
C61 C62 C63 C58 2.47(18)
C61 C62 C63 C64 -174.21(13)
C58 C63 C64 C65 -2.33(17)
C62 C63 C64 C65 174.38(13)
C63 C64 C65 C56 0.16(19)
C57 C56 C65 C64 2.33(17)
B2 C56 C65 C64 -176.92(12)
C36 B2 N2 C66 98.91(12)
C46 B2 N2 C66 -15.48(15)
C56 B2 N2 C66 -135.25(11)
C36 B2 N2 C70 -78.65(12)
C46 B2 N2 C70 166.97(10)
C56 B2 N2 C70 47.19(13)
C70 N2 C66 C67 -1.64(17)
B2 N2 C66 C67 -179.23(11)
N2 C66 C67 C68 0.09(19)
C66 C67 C68 C69 1.22(18)
C67 C68 C69 C70 -0.96(18)
C66 N2 C70 C69 1.92(18)
B2 N2 C70 C69 179.61(11)
C68 C69 C70 N2 -0.63(19)
